data_4328879
loop_
_publ_author_name
'Lei He'
'Dongxin Ma'
'Lian Duan'
'Yongge Wei'
'Juan Qiao'
'Deqiang Zhang'
'Guifang Dong'
'Liduo Wang'
'Yong Qiu'

_publ_section_title
;
 Control of Intramolecular \p-\p Stacking Interaction in Cationic Iridium
 Complexes via Fluorination of Pendant Phenyl Rings
;
_journal_name_full 'Inorganic Chemistry'
_journal_page_first 4502
_journal_page_last 4510
_journal_paper_doi 10.1021/ic2021325
_journal_volume 51
_journal_year 2012
_chemical_formula_sum 'C36 H22 F11 Ir N5 P'
_chemical_formula_weight 956.76
_chemical_name_systematic
; 
 ? 
;
_space_group_IT_number 88
_symmetry_cell_setting tetragonal
_symmetry_space_group_name_Hall '-I 4ad'
_symmetry_space_group_name_H-M 'I 41/a :2'
_atom_sites_solution_hydrogens geom
_atom_sites_solution_primary direct
_atom_sites_solution_secondary difmap
_audit_creation_method SHELXL-97
_cell_angle_alpha 90.00
_cell_angle_beta 90.00
_cell_angle_gamma 90.00
_cell_formula_units_Z 16
_cell_length_a 18.067(3)
_cell_length_b 18.067(3)
_cell_length_c 43.026(9)
_cell_measurement_temperature 153.2(2)
_cell_volume 14044(4)
_computing_structure_refinement 'SHELXL-97 (Sheldrick, 1997)'
_computing_structure_solution 'SHELXS-97 (Sheldrick, 1990)'
_diffrn_ambient_temperature 153.2(2)
_diffrn_measured_fraction_theta_full 0.999
_diffrn_measured_fraction_theta_max 0.999
_diffrn_radiation_monochromator graphite
_diffrn_radiation_source 'fine-focus sealed tube'
_diffrn_radiation_type MoK\a
_diffrn_radiation_wavelength 0.71073
_diffrn_reflns_av_R_equivalents 0.0664
_diffrn_reflns_av_sigmaI/netI 0.0388
_diffrn_reflns_limit_h_max 22
_diffrn_reflns_limit_h_min -21
_diffrn_reflns_limit_k_max 22
_diffrn_reflns_limit_k_min -22
_diffrn_reflns_limit_l_max 39
_diffrn_reflns_limit_l_min -53
_diffrn_reflns_number 49205
_diffrn_reflns_theta_full 26.00
_diffrn_reflns_theta_max 26.00
_diffrn_reflns_theta_min 2.45
_exptl_absorpt_coefficient_mu 3.942
_exptl_absorpt_correction_T_max 0.2610
_exptl_absorpt_correction_T_min 0.1975
_exptl_absorpt_correction_type multi-scan
_exptl_crystal_colour Yellow
_exptl_crystal_density_diffrn 1.810
_exptl_crystal_description Block
_exptl_crystal_F_000 7424
_exptl_crystal_size_max 0.61
_exptl_crystal_size_mid 0.57
_exptl_crystal_size_min 0.47
_refine_diff_density_max 1.256
_refine_diff_density_min -1.316
_refine_diff_density_rms 0.134
_refine_ls_extinction_method none
_refine_ls_goodness_of_fit_ref 1.130
_refine_ls_hydrogen_treatment constr
_refine_ls_matrix_type full
_refine_ls_number_parameters 536
_refine_ls_number_reflns 6900
_refine_ls_number_restraints 38
_refine_ls_restrained_S_all 1.130
_refine_ls_R_factor_all 0.0500
_refine_ls_R_factor_gt 0.0449
_refine_ls_shift/su_max 0.002
_refine_ls_shift/su_mean 0.000
_refine_ls_structure_factor_coef Fsqd
_refine_ls_weighting_details 'calc w=1/[\s^2^(Fo^2^)+(0.0402P)^2^+109.5036P] where P=(Fo^2^+2Fc^2^)/3'
_refine_ls_weighting_scheme calc
_refine_ls_wR_factor_gt 0.1028
_refine_ls_wR_factor_ref 0.1058
_reflns_number_gt 6326
_reflns_number_total 6900
_reflns_threshold_expression >2sigma(I)
_cod_data_source_file ic2021325_si_003.cif
_cod_data_source_block test
_cod_original_cell_volume 14045(4)
_cod_original_sg_symbol_H-M 'I 41/a'
_cod_database_code 4328879

loop_
_symmetry_equiv_pos_as_xyz
'x, y, z'
'-y+3/4, x+1/4, z+1/4'
'-x, -y+1/2, z'
'y+1/4, -x+1/4, z+1/4'
'x+1/2, y+1/2, z+1/2'
'-y+5/4, x+3/4, z+3/4'
'-x+1/2, -y+1, z+1/2'
'y+3/4, -x+3/4, z+3/4'
'-x, -y, -z'
'y-3/4, -x-1/4, -z-1/4'
'x, y-1/2, -z'
'-y-1/4, x-1/4, -z-1/4'
'-x+1/2, -y+1/2, -z+1/2'
'y-1/4, -x+1/4, -z+1/4'
'x+1/2, y, -z+1/2'
'-y+1/4, x+1/4, -z+1/4'

loop_
_atom_site_label
_atom_site_type_symbol
_atom_site_fract_x
_atom_site_fract_y
_atom_site_fract_z
_atom_site_U_iso_or_equiv
_atom_site_adp_type
_atom_site_occupancy
_atom_site_symmetry_multiplicity
_atom_site_calc_flag
_atom_site_refinement_flags
_atom_site_disorder_assembly
_atom_site_disorder_group
Ir Ir 0.292945(12) 0.512392(11) 0.014550(5) 0.02728(9) Uani 1 1 d . . .
P1 P 0.0000 0.7500 0.10857(5) 0.0425(6) Uani 1 2 d S . .
P2 P 0.5000 0.7500 0.1250 0.0925(18) Uani 1 4 d S . .
F1 F 0.2831(3) 0.6483(3) 0.09524(11) 0.0677(13) Uani 1 1 d . . .
F2 F 0.2644(4) 0.5707(4) 0.14856(12) 0.115(3) Uani 1 1 d . . .
F3 F 0.1463(5) 0.4781(4) 0.15436(14) 0.143(4) Uani 1 1 d . . .
F4 F 0.0467(4) 0.4657(4) 0.10702(19) 0.134(3) Uani 1 1 d . . .
F5 F 0.0670(3) 0.5425(3) 0.05446(13) 0.0787(15) Uani 1 1 d . . .
F6 F 0.0000 0.7500 0.07224(15) 0.138(5) Uani 1 2 d S . .
F7 F 0.0876(3) 0.7543(4) 0.10789(14) 0.099(2) Uani 1 1 d . . .
F8 F 0.0063(4) 0.6628(3) 0.10911(17) 0.117(2) Uani 1 1 d . . .
F9 F 0.0000 0.7500 0.14509(14) 0.079(2) Uani 1 2 d S . .
F10 F 0.4287(4) 0.6966(4) 0.1258(2) 0.141(3) Uani 1 1 d . . .
F11 F 0.5000 0.7500 0.08934(19) 0.176(7) Uani 1 2 d S . .
N1 N 0.2187(3) 0.4855(3) -0.01935(13) 0.0408(13) Uani 1 1 d . . .
N2 N 0.3685(3) 0.5238(3) 0.04964(12) 0.0384(12) Uani 1 1 d . . .
N3 N 0.3368(3) 0.5939(3) -0.01790(11) 0.0282(10) Uani 1 1 d . . .
N4 N 0.2401(2) 0.6146(2) 0.02631(11) 0.0271(10) Uani 1 1 d . . .
N5 N 0.1863(3) 0.6364(3) 0.04692(12) 0.0326(11) Uani 1 1 d . . .
C1 C 0.3449(4) 0.4245(3) -0.00341(16) 0.0407(15) Uani 1 1 d . . .
C2 C 0.4113(4) 0.3916(4) 0.00672(19) 0.0511(19) Uani 1 1 d . . .
H2 H 0.4363 0.4119 0.0236 0.061 Uiso 1 1 calc R . .
C3 C 0.4399(5) 0.3306(4) -0.0076(2) 0.070(3) Uani 1 1 d . . .
H3 H 0.4840 0.3104 -0.0004 0.084 Uiso 1 1 calc R . .
C4 C 0.4050(5) 0.2987(4) -0.0322(2) 0.074(3) Uani 1 1 d . . .
H4 H 0.4252 0.2568 -0.0415 0.088 Uiso 1 1 calc R . .
C5 C 0.3394(5) 0.3285(4) -0.0435(2) 0.065(2) Uani 1 1 d . . .
H5 H 0.3161 0.3076 -0.0606 0.079 Uiso 1 1 calc R . .
C6 C 0.3082(4) 0.3913(4) -0.02847(18) 0.0482(18) Uani 1 1 d . . .
C7 C 0.2382(5) 0.4259(4) -0.03729(16) 0.0499(18) Uani 1 1 d . . .
C8 C 0.1881(6) 0.3999(5) -0.05969(19) 0.066(2) Uani 1 1 d . . .
H8 H 0.1997 0.3582 -0.0714 0.079 Uiso 1 1 calc R . .
C9 C 0.1226(6) 0.4355(6) -0.0643(2) 0.081(3) Uani 1 1 d . . .
H9 H 0.0891 0.4178 -0.0790 0.097 Uiso 1 1 calc R . .
C10 C 0.1061(5) 0.4977(6) -0.0473(2) 0.077(3) Uani 1 1 d . . .
H10 H 0.0623 0.5236 -0.0507 0.092 Uiso 1 1 calc R . .
C11 C 0.1553(4) 0.5206(5) -0.02512(19) 0.057(2) Uani 1 1 d . . .
H11 H 0.1441 0.5627 -0.0136 0.069 Uiso 1 1 calc R . .
C12 C 0.2491(4) 0.4410(3) 0.04506(16) 0.0436(16) Uani 1 1 d . . .
C13 C 0.1847(5) 0.3989(4) 0.0420(2) 0.058(2) Uani 1 1 d . . .
H13 H 0.1556 0.4042 0.0244 0.070 Uiso 1 1 calc R . .
C14 C 0.1639(8) 0.3502(5) 0.0646(3) 0.100(4) Uani 1 1 d . . .
H14 H 0.1204 0.3233 0.0620 0.120 Uiso 1 1 calc R . .
C15 C 0.2045(9) 0.3401(5) 0.0905(3) 0.110(5) Uani 1 1 d . . .
H15 H 0.1887 0.3068 0.1056 0.132 Uiso 1 1 calc R . .
C16 C 0.2699(7) 0.3790(5) 0.0947(2) 0.090(4) Uani 1 1 d . . .
H16 H 0.2988 0.3714 0.1122 0.108 Uiso 1 1 calc R . .
C17 C 0.2914(5) 0.4299(4) 0.07193(18) 0.055(2) Uani 1 1 d . . .
C18 C 0.3580(5) 0.4763(4) 0.07420(16) 0.053(2) Uani 1 1 d . . .
C19 C 0.4094(7) 0.4786(6) 0.0984(2) 0.083(3) Uani 1 1 d . . .
H19 H 0.4034 0.4475 0.1155 0.099 Uiso 1 1 calc R . .
C20 C 0.4688(6) 0.5264(8) 0.0974(2) 0.096(4) Uani 1 1 d . . .
H20 H 0.5031 0.5269 0.1136 0.115 Uiso 1 1 calc R . .
C21 C 0.4773(5) 0.5727(6) 0.0728(2) 0.076(3) Uani 1 1 d . . .
H21 H 0.5168 0.6056 0.0720 0.091 Uiso 1 1 calc R . .
C22 C 0.4262(4) 0.5698(4) 0.04916(17) 0.0496(17) Uani 1 1 d . . .
H22 H 0.4322 0.6011 0.0322 0.060 Uiso 1 1 calc R . .
C23 C 0.3896(3) 0.5815(3) -0.03929(14) 0.0341(13) Uani 1 1 d . . .
H23 H 0.4136 0.5359 -0.0395 0.041 Uiso 1 1 calc R . .
C24 C 0.4093(4) 0.6340(4) -0.06091(16) 0.0453(16) Uani 1 1 d . . .
H24 H 0.4460 0.6239 -0.0755 0.054 Uiso 1 1 calc R . .
C25 C 0.3741(4) 0.7018(4) -0.06078(17) 0.0503(18) Uani 1 1 d . . .
H25 H 0.3868 0.7379 -0.0753 0.060 Uiso 1 1 calc R . .
C26 C 0.3206(4) 0.7153(4) -0.03916(16) 0.0429(15) Uani 1 1 d . . .
H26 H 0.2962 0.7606 -0.0388 0.052 Uiso 1 1 calc R . .
C27 C 0.3031(3) 0.6608(3) -0.01791(13) 0.0311(12) Uani 1 1 d . . .
C28 C 0.2475(3) 0.6700(3) 0.00635(14) 0.0308(12) Uani 1 1 d . . .
C29 C 0.1980(4) 0.7282(4) 0.01335(16) 0.0434(16) Uani 1 1 d . . .
H29 H 0.1921 0.7726 0.0027 0.052 Uiso 1 1 calc R . .
C30 C 0.1610(4) 0.7050(4) 0.03902(17) 0.0438(16) Uani 1 1 d . . .
H30 H 0.1246 0.7315 0.0495 0.053 Uiso 1 1 calc R . .
C31 C 0.1744(3) 0.5961(3) 0.07440(14) 0.0347(13) Uani 1 1 d . . .
C32 C 0.2247(4) 0.6028(4) 0.09858(16) 0.0471(17) Uani 1 1 d . . .
C33 C 0.2159(6) 0.5643(5) 0.12541(19) 0.072(3) Uani 1 1 d . . .
C34 C 0.1570(8) 0.5172(5) 0.1282(2) 0.085(4) Uani 1 1 d . . .
C35 C 0.1059(6) 0.5105(5) 0.1047(3) 0.081(3) Uani 1 1 d . . .
C36 C 0.1153(4) 0.5499(4) 0.07754(18) 0.0514(18) Uani 1 1 d . . .
P3 P -0.0058(5) 0.3148(6) 0.0234(3) 0.087(3) Uani 0.25 1 d PDU A -1
F13 F 0.0620(15) 0.3249(19) 0.0031(8) 0.156(11) Uani 0.25 1 d PDU A -1
F14 F 0.0193(12) 0.3814(13) 0.0425(6) 0.113(8) Uani 0.25 1 d PDU A -1
F12 F -0.0351(15) 0.3685(12) 0.0003(5) 0.117(7) Uani 0.25 1 d PDU A -1
F15 F -0.0785(12) 0.3173(15) 0.0403(7) 0.122(8) Uani 0.25 1 d PDU A -1
F17 F 0.0238(15) 0.2588(18) 0.0473(8) 0.183(14) Uani 0.25 1 d PDU A -1
F16 F -0.0302(11) 0.2470(14) 0.0049(7) 0.126(10) Uani 0.25 1 d PDU A -1

loop_
_atom_site_aniso_label
_atom_site_aniso_U_11
_atom_site_aniso_U_22
_atom_site_aniso_U_33
_atom_site_aniso_U_23
_atom_site_aniso_U_13
_atom_site_aniso_U_12
Ir 0.02896(13) 0.02262(12) 0.03025(14) -0.00194(8) 0.00997(8) 0.00250(8)
P1 0.0381(13) 0.0601(16) 0.0294(12) 0.000 0.000 0.0152(11)
P2 0.117(3) 0.117(3) 0.043(3) 0.000 0.000 0.000
F1 0.067(3) 0.075(3) 0.061(3) -0.021(2) -0.012(2) -0.007(3)
F2 0.164(6) 0.144(6) 0.037(3) -0.003(3) -0.023(3) 0.056(5)
F3 0.250(10) 0.104(5) 0.074(4) 0.045(4) 0.092(5) 0.064(5)
F4 0.142(6) 0.099(5) 0.161(7) 0.023(5) 0.093(5) -0.038(4)
F5 0.049(3) 0.093(4) 0.094(4) -0.003(3) 0.005(3) -0.030(3)
F6 0.059(5) 0.329(16) 0.027(4) 0.000 0.000 0.051(7)
F7 0.036(3) 0.165(6) 0.097(4) -0.030(4) -0.013(3) 0.011(3)
F8 0.153(6) 0.063(4) 0.135(6) -0.050(4) -0.026(5) 0.027(4)
F9 0.130(7) 0.067(4) 0.039(3) 0.000 0.000 0.045(4)
F10 0.124(6) 0.144(7) 0.153(7) -0.092(6) -0.030(5) -0.009(5)
F11 0.204(12) 0.281(15) 0.044(5) 0.000 0.000 0.182(12)
N1 0.042(3) 0.038(3) 0.043(3) -0.004(2) 0.002(2) -0.007(2)
N2 0.041(3) 0.040(3) 0.034(3) 0.002(2) 0.004(2) 0.018(2)
N3 0.027(2) 0.028(2) 0.030(2) 0.0020(19) 0.0033(19) -0.0001(19)
N4 0.024(2) 0.025(2) 0.032(2) -0.0012(19) 0.0087(19) 0.0067(18)
N5 0.029(2) 0.030(2) 0.038(3) -0.004(2) 0.011(2) 0.004(2)
C1 0.045(4) 0.024(3) 0.052(4) -0.002(3) 0.025(3) -0.002(3)
C2 0.050(4) 0.029(3) 0.073(5) 0.002(3) 0.027(4) 0.010(3)
C3 0.067(5) 0.040(4) 0.102(7) -0.010(5) 0.032(5) 0.008(4)
C4 0.070(6) 0.038(4) 0.112(8) -0.017(5) 0.044(6) 0.012(4)
C5 0.085(6) 0.046(4) 0.065(5) -0.023(4) 0.029(5) -0.015(4)
C6 0.059(4) 0.029(3) 0.056(4) -0.007(3) 0.025(4) -0.006(3)
C7 0.075(5) 0.036(4) 0.039(4) -0.010(3) 0.012(3) -0.018(4)
C8 0.094(7) 0.050(5) 0.054(5) -0.019(4) 0.003(5) -0.019(5)
C9 0.101(8) 0.083(7) 0.058(5) -0.017(5) -0.025(5) -0.035(6)
C10 0.053(5) 0.080(6) 0.096(7) -0.019(5) -0.027(5) -0.013(5)
C11 0.048(4) 0.063(5) 0.061(5) -0.014(4) -0.006(4) -0.008(4)
C12 0.056(4) 0.027(3) 0.048(4) -0.002(3) 0.025(3) 0.006(3)
C13 0.067(5) 0.031(3) 0.076(5) -0.005(3) 0.038(4) -0.009(3)
C14 0.137(11) 0.055(6) 0.110(9) 0.002(6) 0.080(9) -0.020(6)
C15 0.183(14) 0.039(5) 0.108(9) 0.020(6) 0.098(10) -0.005(7)
C16 0.165(11) 0.051(5) 0.054(5) 0.027(4) 0.048(6) 0.034(6)
C17 0.085(6) 0.033(3) 0.046(4) 0.004(3) 0.030(4) 0.012(4)
C18 0.075(5) 0.050(4) 0.034(4) 0.002(3) 0.008(3) 0.032(4)
C19 0.104(8) 0.106(8) 0.037(5) 0.012(5) 0.000(5) 0.052(7)
C20 0.070(7) 0.167(12) 0.051(6) -0.004(6) -0.024(5) 0.047(8)
C21 0.053(5) 0.115(8) 0.059(5) -0.015(5) -0.018(4) 0.018(5)
C22 0.036(4) 0.063(5) 0.049(4) -0.004(3) 0.000(3) 0.006(3)
C23 0.033(3) 0.036(3) 0.033(3) 0.001(2) 0.010(2) 0.002(3)
C24 0.038(4) 0.056(4) 0.042(4) 0.008(3) 0.017(3) 0.002(3)
C25 0.057(4) 0.050(4) 0.044(4) 0.015(3) 0.013(3) -0.002(3)
C26 0.048(4) 0.031(3) 0.049(4) 0.006(3) 0.009(3) 0.003(3)
C27 0.033(3) 0.028(3) 0.033(3) 0.001(2) 0.002(2) 0.005(2)
C28 0.029(3) 0.028(3) 0.035(3) -0.005(2) 0.003(2) 0.001(2)
C29 0.044(4) 0.031(3) 0.055(4) 0.004(3) 0.009(3) 0.014(3)
C30 0.037(3) 0.034(3) 0.060(4) -0.002(3) 0.011(3) 0.014(3)
C31 0.034(3) 0.030(3) 0.040(3) -0.006(3) 0.013(3) 0.006(2)
C32 0.060(5) 0.045(4) 0.036(4) -0.010(3) 0.009(3) 0.009(3)
C33 0.103(7) 0.074(6) 0.038(4) -0.004(4) 0.013(5) 0.028(6)
C34 0.145(10) 0.061(6) 0.048(5) 0.018(4) 0.051(6) 0.031(6)
C35 0.100(8) 0.051(5) 0.092(8) 0.013(5) 0.058(7) -0.006(5)
C36 0.056(4) 0.045(4) 0.054(4) -0.003(3) 0.019(4) -0.004(3)
P3 0.056(5) 0.067(6) 0.139(10) -0.033(6) -0.024(5) 0.003(5)
F13 0.094(15) 0.16(3) 0.21(3) -0.116(19) 0.025(14) -0.019(14)
F14 0.071(13) 0.100(13) 0.17(2) -0.069(14) -0.030(13) 0.022(11)
F12 0.15(2) 0.079(12) 0.119(15) -0.035(10) -0.020(13) 0.010(14)
F15 0.103(13) 0.083(17) 0.18(2) -0.029(14) 0.014(14) -0.006(12)
F17 0.15(2) 0.104(16) 0.30(3) 0.025(19) -0.14(2) -0.023(19)
F16 0.076(14) 0.083(11) 0.22(3) -0.068(14) -0.038(14) 0.030(11)

loop_
_atom_type_symbol
_atom_type_description
_atom_type_scat_dispersion_real
_atom_type_scat_dispersion_imag
_atom_type_scat_source
C C 0.0033 0.0016 'International Tables Vol C Tables 4.2.6.8 and 6.1.1.4'
H H 0.0000 0.0000 'International Tables Vol C Tables 4.2.6.8 and 6.1.1.4'
F F 0.0171 0.0103 'International Tables Vol C Tables 4.2.6.8 and 6.1.1.4'
Ir Ir -1.4442 7.9887 'International Tables Vol C Tables 4.2.6.8 and 6.1.1.4'
N N 0.0061 0.0033 'International Tables Vol C Tables 4.2.6.8 and 6.1.1.4'
P P 0.1023 0.0942 'International Tables Vol C Tables 4.2.6.8 and 6.1.1.4'

loop_
_geom_angle_atom_site_label_1
_geom_angle_atom_site_label_2
_geom_angle_atom_site_label_3
_geom_angle
_geom_angle_site_symmetry_1
_geom_angle_site_symmetry_3
C1 Ir C12 85.8(2) . .
C1 Ir N1 81.0(3) . .
C12 Ir N1 93.2(3) . .
C1 Ir N2 93.0(3) . .
C12 Ir N2 81.1(3) . .
N1 Ir N2 172.0(2) . .
C1 Ir N4 170.5(2) . .
C12 Ir N4 103.0(2) . .
N1 Ir N4 94.6(2) . .
N2 Ir N4 92.07(19) . .
C1 Ir N3 96.8(2) . .
C12 Ir N3 177.3(2) . .
N1 Ir N3 86.7(2) . .
N2 Ir N3 99.3(2) . .
N4 Ir N3 74.36(17) . .
F6 P1 F9 180.000(1) . .
F6 P1 F8 90.8(3) . .
F9 P1 F8 89.2(3) . .
F6 P1 F8 90.8(3) . 3_565
F9 P1 F8 89.2(3) . 3_565
F8 P1 F8 178.3(6) . 3_565
F6 P1 F7 88.9(2) . 3_565
F9 P1 F7 91.1(2) . 3_565
F8 P1 F7 91.3(4) . 3_565
F8 P1 F7 88.7(4) 3_565 3_565
F6 P1 F7 88.9(2) . .
F9 P1 F7 91.1(2) . .
F8 P1 F7 88.7(4) . .
F8 P1 F7 91.3(4) 3_565 .
F7 P1 F7 177.9(5) 3_565 .
F11 P2 F11 180.000(2) . 14_565
F11 P2 F10 88.8(3) . 14_565
F11 P2 F10 91.2(3) 14_565 14_565
F11 P2 F10 91.2(3) . .
F11 P2 F10 88.8(3) 14_565 .
F10 P2 F10 90.026(14) 14_565 .
F11 P2 F10 91.2(3) . 3_665
F11 P2 F10 88.8(3) 14_565 3_665
F10 P2 F10 90.026(14) 14_565 3_665
F10 P2 F10 177.5(6) . 3_665
F11 P2 F10 88.8(3) . 16_655
F11 P2 F10 91.2(3) 14_565 16_655
F10 P2 F10 177.5(6) 14_565 16_655
F10 P2 F10 90.026(13) . 16_655
F10 P2 F10 90.026(14) 3_665 16_655
C11 N1 C7 119.3(6) . .
C11 N1 Ir 125.8(5) . .
C7 N1 Ir 114.9(5) . .
C22 N2 C18 120.6(6) . .
C22 N2 Ir 125.0(5) . .
C18 N2 Ir 114.4(5) . .
C23 N3 C27 117.9(5) . .
C23 N3 Ir 125.7(4) . .
C27 N3 Ir 116.1(4) . .
C28 N4 N5 105.9(4) . .
C28 N4 Ir 116.9(4) . .
N5 N4 Ir 135.7(4) . .
C30 N5 N4 109.7(5) . .
C30 N5 C31 129.0(5) . .
N4 N5 C31 120.2(5) . .
C6 C1 C2 117.5(6) . .
C6 C1 Ir 114.5(5) . .
C2 C1 Ir 128.0(6) . .
C3 C2 C1 121.5(8) . .
C4 C3 C2 121.3(9) . .
C3 C4 C5 120.1(7) . .
C4 C5 C6 119.3(8) . .
C1 C6 C5 120.2(8) . .
C1 C6 C7 115.2(6) . .
C5 C6 C7 124.5(7) . .
N1 C7 C8 119.0(8) . .
N1 C7 C6 114.4(6) . .
C8 C7 C6 126.4(7) . .
C9 C8 C7 120.2(8) . .
C8 C9 C10 119.8(8) . .
C11 C10 C9 118.6(9) . .
N1 C11 C10 123.0(8) . .
C13 C12 C17 117.0(7) . .
C13 C12 Ir 128.3(6) . .
C17 C12 Ir 114.7(5) . .
C14 C13 C12 121.0(10) . .
C15 C14 C13 121.7(12) . .
C14 C15 C16 120.2(9) . .
C15 C16 C17 118.7(11) . .
C16 C17 C12 121.4(9) . .
C16 C17 C18 123.8(9) . .
C12 C17 C18 114.8(6) . .
N2 C18 C19 117.6(9) . .
N2 C18 C17 114.7(7) . .
C19 C18 C17 127.6(8) . .
C20 C19 C18 120.9(9) . .
C21 C20 C19 119.9(9) . .
C20 C21 C22 118.6(10) . .
N2 C22 C21 122.4(8) . .
N3 C23 C24 122.1(6) . .
C23 C24 C25 119.4(6) . .
C26 C25 C24 119.2(6) . .
C25 C26 C27 119.1(6) . .
N3 C27 C26 122.3(5) . .
N3 C27 C28 114.3(5) . .
C26 C27 C28 123.4(5) . .
N4 C28 C29 111.0(5) . .
N4 C28 C27 116.6(5) . .
C29 C28 C27 132.3(6) . .
C30 C29 C28 104.8(6) . .
C29 C30 N5 108.6(5) . .
C36 C31 C32 119.5(7) . .
C36 C31 N5 121.3(6) . .
C32 C31 N5 119.1(6) . .
F1 C32 C33 119.7(8) . .
F1 C32 C31 119.1(6) . .
C33 C32 C31 121.1(8) . .
F2 C33 C32 121.0(10) . .
F2 C33 C34 120.0(9) . .
C32 C33 C34 119.0(9) . .
F3 C34 C33 120.9(12) . .
F3 C34 C35 118.2(12) . .
C33 C34 C35 120.9(8) . .
F4 C35 C34 122.3(10) . .
F4 C35 C36 118.0(11) . .
C34 C35 C36 119.7(9) . .
F5 C36 C31 120.2(7) . .
F5 C36 C35 120.1(8) . .
C31 C36 C35 119.7(9) . .
F12 P3 F15 89.5(17) . .
F12 P3 F13 79.9(19) . .
F15 P3 F13 169(2) . .
F12 P3 F16 94.2(17) . .
F15 P3 F16 91.3(15) . .
F13 P3 F16 91.7(17) . .
F12 P3 F14 87.2(16) . .
F15 P3 F14 88.6(14) . .
F13 P3 F14 88.6(15) . .
F16 P3 F14 179(2) . .
F12 P3 F17 179.5(14) . .
F15 P3 F17 90.1(19) . .
F13 P3 F17 101(2) . .
F16 P3 F17 85.5(18) . .
F14 P3 F17 93.2(19) . .

loop_
_geom_bond_atom_site_label_1
_geom_bond_atom_site_label_2
_geom_bond_distance
_geom_bond_site_symmetry_2
Ir C1 2.000(6) .
Ir C12 2.004(6) .
Ir N1 2.040(6) .
Ir N2 2.046(5) .
Ir N4 2.140(4) .
Ir N3 2.178(5) .
P1 F6 1.563(7) .
P1 F9 1.571(6) .
P1 F8 1.580(6) .
P1 F8 1.580(6) 3_565
P1 F7 1.584(5) 3_565
P1 F7 1.584(5) .
P2 F11 1.534(8) .
P2 F11 1.534(8) 14_565
P2 F10 1.610(8) 14_565
P2 F10 1.610(8) .
P2 F10 1.610(8) 3_665
P2 F10 1.610(8) 16_655
F1 C32 1.346(9) .
F2 C33 1.332(11) .
F3 C34 1.343(9) .
F4 C35 1.345(11) .
F5 C36 1.328(9) .
N1 C11 1.332(9) .
N1 C7 1.372(8) .
N2 C22 1.334(9) .
N2 C18 1.375(9) .
N3 C23 1.345(7) .
N3 C27 1.354(7) .
N4 C28 1.326(7) .
N4 N5 1.373(6) .
N5 C30 1.364(8) .
N5 C31 1.405(8) .
C1 C6 1.401(10) .
C1 C2 1.409(10) .
C2 C3 1.364(10) .
C3 C4 1.359(13) .
C4 C5 1.391(13) .
C5 C6 1.422(10) .
C6 C7 1.461(11) .
C7 C8 1.403(11) .
C8 C9 1.363(14) .
C9 C10 1.374(13) .
C10 C11 1.369(11) .
C12 C13 1.396(10) .
C12 C17 1.400(11) .
C13 C14 1.363(12) .
C14 C15 1.347(19) .
C15 C16 1.386(18) .
C16 C17 1.398(10) .
C17 C18 1.470(12) .
C18 C19 1.396(12) .
C19 C20 1.379(16) .
C20 C21 1.356(15) .
C21 C22 1.376(10) .
C23 C24 1.376(9) .
C24 C25 1.380(10) .
C25 C26 1.365(9) .
C26 C27 1.380(8) .
C27 C28 1.457(8) .
C28 C29 1.413(8) .
C29 C30 1.357(9) .
C31 C36 1.363(9) .
C31 C32 1.386(10) .
C32 C33 1.357(11) .
C33 C34 1.367(15) .
C34 C35 1.373(16) .
C35 C36 1.380(12) .
P3 F12 1.485(17) .
P3 F15 1.502(17) .
P3 F13 1.515(17) .
P3 F16 1.525(16) .
P3 F14 1.526(15) .
P3 F17 1.538(18) .
